data_7701009
loop_
_publ_author_name
'Puttock, Emma V.'
'Fradgley, Jack D.'
'Yufit, Dmitry S.'
'Williams, J. A. Gareth'

_publ_section_title
;
 A family of readily synthesised phosphorescent platinum(ii) complexes
 based on tridentate N^N^O-coordinating Schiff-base ligands.
;
_journal_issue 40
_journal_name_full 'Dalton transactions (Cambridge, England : 2003)'
_journal_page_first 15012
_journal_page_last 15028
_journal_paper_doi 10.1039/c9dt03156a
_journal_volume 48
_journal_year 2019
_chemical_formula_moiety 'C14 H11 Cl F3 N3 O Pt, C2 H6 O S'
_chemical_formula_sum 'C16 H17 Cl F3 N3 O2 Pt S'
_chemical_formula_weight 602.92
_space_group_crystal_system orthorhombic
_space_group_IT_number 62
_space_group_name_Hall '-P 2ac 2n'
_space_group_name_H-M_alt 'P n m a'
_symmetry_space_group_name_Hall '-P 2ac 2n'
_symmetry_space_group_name_H-M 'P n m a'
_atom_sites_solution_hydrogens geom
_atom_sites_solution_primary direct
_audit_creation_date 2016-07-29
_audit_creation_method
;
Olex2 1.2-beta
(compiled 2016.07.26 svn.r3321 for OlexSys, GUI svn.r5206)
;
_audit_update_record
;
2019-07-25 deposited with the CCDC.    2019-08-21 downloaded from the CCDC.
;
_cell_angle_alpha 90
_cell_angle_beta 90
_cell_angle_gamma 90
_cell_formula_units_Z 4
_cell_length_a 11.5812(5)
_cell_length_b 6.8946(3)
_cell_length_c 23.2291(9)
_cell_measurement_reflns_used 9795
_cell_measurement_temperature 120.0
_cell_measurement_theta_max 31.57
_cell_measurement_theta_min 3.16
_cell_volume 1854.79(13)
_computing_cell_refinement 'APEX2 v.2013.4_1 (Bruker, 2013)'
_computing_data_collection 'APEX2 v.2013.4_1 (Bruker, 2013)'
_computing_data_reduction 'SAINT v8.34A (Bruker, 2013)'
_computing_molecular_graphics 'Olex2 (Dolomanov et al., 2009)'
_computing_publication_material 'Olex2 (Dolomanov et al., 2009)'
_computing_structure_refinement 'ShelXL (Sheldrick, 2015)'
_computing_structure_solution 'XS (Sheldrick, 2008)'
_diffrn_ambient_temperature 120.0
_diffrn_detector 'Bruker PHOTON 100 CMOS'
_diffrn_detector_area_resol_mean 10.4
_diffrn_detector_type 'CMOS sensor'
_diffrn_measured_fraction_theta_full 0.997
_diffrn_measured_fraction_theta_max 0.998
_diffrn_measurement_device '3-circle diffractometer'
_diffrn_measurement_device_type 'Bruker D8 Venture'
_diffrn_measurement_method '\f and \w scans'
_diffrn_radiation_monochromator 'focusing mirrors'
_diffrn_radiation_probe x-ray
_diffrn_radiation_type MoK\a
_diffrn_radiation_wavelength 0.71073
_diffrn_reflns_av_R_equivalents 0.0295
_diffrn_reflns_av_unetI/netI 0.0124
_diffrn_reflns_Laue_measured_fraction_full 0.997
_diffrn_reflns_Laue_measured_fraction_max 0.998
_diffrn_reflns_limit_h_max 16
_diffrn_reflns_limit_h_min -16
_diffrn_reflns_limit_k_max 9
_diffrn_reflns_limit_k_min -9
_diffrn_reflns_limit_l_max 32
_diffrn_reflns_limit_l_min -32
_diffrn_reflns_number 39498
_diffrn_reflns_point_group_measured_fraction_full 0.997
_diffrn_reflns_point_group_measured_fraction_max 0.998
_diffrn_reflns_theta_full 25.242
_diffrn_reflns_theta_max 29.997
_diffrn_reflns_theta_min 2.484
_diffrn_source 'microfocus sealed X-ray tube'
_diffrn_source_type 'Incoatec I\mS microsource'
_diffrn_standards_number 0
_exptl_absorpt_coefficient_mu 7.868
_exptl_absorpt_correction_T_max 1.0000
_exptl_absorpt_correction_T_min 0.6658
_exptl_absorpt_correction_type multi-scan
_exptl_absorpt_process_details
;
SADABS-2014/5 (Bruker,2014/5) was used for absorption correction.
wR2(int) was 0.0842 before and 0.0355 after correction.
The Ratio of minimum to maximum transmission is 0.6658.
The \l/2 correction factor is Not present.
;
_exptl_crystal_colour 'clear light yellow'
_exptl_crystal_colour_lustre clear
_exptl_crystal_colour_modifier light
_exptl_crystal_colour_primary yellow
_exptl_crystal_density_diffrn 2.159
_exptl_crystal_description prism
_exptl_crystal_F_000 1152
_exptl_crystal_size_max 0.19
_exptl_crystal_size_mid 0.06
_exptl_crystal_size_min 0.04
_refine_diff_density_max 0.854
_refine_diff_density_min -1.037
_refine_diff_density_rms 0.103
_refine_ls_extinction_coef 0.00126(8)
_refine_ls_extinction_expression Fc^*^=kFc[1+0.001xFc^2^\l^3^/sin(2\q)]^-1/4^
_refine_ls_extinction_method 'SHELXL-2014/7 (Sheldrick 2014'
_refine_ls_goodness_of_fit_ref 1.188
_refine_ls_hydrogen_treatment constr
_refine_ls_matrix_type full
_refine_ls_number_parameters 158
_refine_ls_number_reflns 2910
_refine_ls_number_restraints 192
_refine_ls_restrained_S_all 1.183
_refine_ls_R_factor_all 0.0260
_refine_ls_R_factor_gt 0.0212
_refine_ls_shift/su_max 0.001
_refine_ls_shift/su_mean 0.000
_refine_ls_structure_factor_coef Fsqd
_refine_ls_weighting_details 'w=1/[\s^2^(Fo^2^)+5.5000P] where P=(Fo^2^+2Fc^2^)/3'
_refine_ls_weighting_scheme calc
_refine_ls_wR_factor_gt 0.0370
_refine_ls_wR_factor_ref 0.0384
_reflns_Friedel_coverage 0.000
_reflns_number_gt 2608
_reflns_number_total 2910
_reflns_threshold_expression 'I > 2\s(I)'
_cod_data_source_file c9dt03156a2.cif
_cod_data_source_block PtL20Cl_16srv282
_cod_depositor_comments
;
The following automatic conversions were performed:

'_diffrn_radiation_probe' value 'X-ray' changed to 'x-ray' according
to
/home/data/users/saulius/crontab/automatic-downloads/rss-feeds/RSC/lib/dictionaries/cif_core.dic
dictionary named 'cif_core.dic' version 2.4.2 from 2011-04-26.

Automatic conversion script
Id: cif_fix_values 4973 2017-02-22 13:04:09Z antanas 

 Adding full bibliography for 7701001--7701009.cif.
;
_cod_database_code 7701009
_shelx_space_group_comment
;
The symmetry employed for this shelxl refinement is uniquely defined
by the following loop, which should always be used as a source of
symmetry information in preference to the above space-group names.
They are only intended as comments.
;
_shelx_estimated_absorpt_t_max 0.744
_shelx_estimated_absorpt_t_min 0.316
_computing.bruker_data_scaling 'SADABS V2012/1 (Bruker AXS Inc.)'

_olex2_refinement_description
;
1. Fixed Uiso
 At 1.2 times of:
  All C(H) groups
 At 1.5 times of:
  All C(H,H,H) groups
2. Restrained distances
 F1B-C6 \\sim F1A-C6 \\sim F2B-C6 \\sim F2A-C6
 with sigma of 0.005
3. Uiso/Uaniso restraints and constraints
Uiso(F1B) = Uiso(F1A) = Uiso(F2B) = Uiso(F2A)
4. Rigid body (RIGU) restrains
 All non-hydrogen atoms
 with sigma for 1-2 distances of 0.004 and sigma for 1-3 distances of 0.004
5. Others
 Fixed Sof: F1A(0.25) F1B(0.25) F2A(0.5) F2B(0.5) H14A(0.5) H14B(0.5) H14C(0.5)
6.a Aromatic/amide H refined with riding coordinates:
 C2(H2), C3(H3), C5(H5), C7(H7), C10(H10), C11(H11), C12(H12), C13(H13)
6.b Idealised Me refined as rotating group:
 C14(H14A,H14B,H14C), C15(H15A,H15B,H15C)
;
_shelx_shelxl_version_number 2014/7

loop_
_space_group_symop_operation_xyz
'x, y, z'
'-x+1/2, -y, z+1/2'
'x+1/2, -y+1/2, -z+1/2'
'-x, y+1/2, -z'
'-x, -y, -z'
'x-1/2, y, -z-1/2'
'-x-1/2, y-1/2, z-1/2'
'x, -y-1/2, z'

loop_
_atom_site_label
_atom_site_type_symbol
_atom_site_fract_x
_atom_site_fract_y
_atom_site_fract_z
_atom_site_U_iso_or_equiv
_atom_site_adp_type
_atom_site_occupancy
_atom_site_site_symmetry_order
_atom_site_calc_flag
_atom_site_refinement_flags_posn
_atom_site_refinement_flags_adp
_atom_site_refinement_flags_occupancy
_atom_site_disorder_assembly
_atom_site_disorder_group
Pt1 Pt 0.13536(2) 0.7500 0.49849(2) 0.00995(5) Uani 1 2 d S TU P . .
CL1 Cl 0.32939(7) 0.7500 0.52102(4) 0.01728(17) Uani 1 2 d S TU P . .
F1A F 0.1110(5) 0.737(2) 0.78180(19) 0.0247(5) Uiso 0.25 1 d D U . A -1
F1B F 0.1212(6) 0.8270(10) 0.7793(2) 0.0247(5) Uiso 0.25 1 d D U . A -2
F2A F 0.2550(3) 0.6110(5) 0.72678(15) 0.0247(5) Uiso 0.5 1 d D U . A -1
F2B F 0.2264(3) 0.5844(4) 0.74125(15) 0.0247(5) Uiso 0.5 1 d D U . A -2
O1 O 0.1845(2) 0.7500 0.41683(10) 0.0151(5) Uani 1 2 d S TU P . .
N1 N 0.0777(2) 0.7500 0.57867(12) 0.0103(5) Uani 1 2 d S TU P . .
N2 N -0.0986(2) 0.7500 0.53233(12) 0.0120(5) Uani 1 2 d S TU P . .
N3 N -0.0307(2) 0.7500 0.48247(12) 0.0094(5) Uani 1 2 d S TU P . .
C1 C -0.0394(3) 0.7500 0.58315(15) 0.0117(6) Uani 1 2 d S TU P . .
C2 C -0.0926(3) 0.7500 0.63743(15) 0.0168(7) Uani 1 2 d S TU P . .
H2 H -0.1744 0.7500 0.6405 0.020 Uiso 1 2 calc RS T P . .
C3 C -0.0255(3) 0.7500 0.68603(15) 0.0183(7) Uani 1 2 d S TU P . .
H3 H -0.0604 0.7500 0.7230 0.022 Uiso 1 2 calc RS T P . .
C4 C 0.0939(3) 0.7500 0.68070(15) 0.0159(7) Uani 1 2 d S TU P A .
C5 C 0.1431(3) 0.7500 0.62676(15) 0.0140(6) Uani 1 2 d S TU P . .
H5 H 0.2248 0.7500 0.6233 0.017 Uiso 1 2 calc RS T P . .
C6 C 0.1720(3) 0.7500 0.73227(15) 0.0217(8) Uani 1 2 d DS TU P . .
C7 C -0.0771(3) 0.7500 0.43173(14) 0.0106(6) Uani 1 2 d S TU P . .
H7 H -0.1590 0.7500 0.4293 0.013 Uiso 1 2 calc RS T P . .
C8 C -0.0124(3) 0.7500 0.37892(14) 0.0111(6) Uani 1 2 d S TU P . .
C9 C 0.1098(3) 0.7500 0.37384(15) 0.0133(6) Uani 1 2 d S TU P . .
C10 C 0.1580(3) 0.7500 0.31797(15) 0.0158(7) Uani 1 2 d S TU P . .
H10 H 0.2396 0.7500 0.3139 0.019 Uiso 1 2 calc RS T P . .
C11 C 0.0904(3) 0.7500 0.26911(15) 0.0178(7) Uani 1 2 d S TU P . .
H11 H 0.1254 0.7500 0.2321 0.021 Uiso 1 2 calc RS T P . .
C12 C -0.0302(3) 0.7500 0.27425(16) 0.0178(7) Uani 1 2 d S TU P . .
H12 H -0.0773 0.7500 0.2408 0.021 Uiso 1 2 calc RS T P . .
C13 C -0.0801(3) 0.7500 0.32811(15) 0.0152(7) Uani 1 2 d S TU P . .
H13 H -0.1619 0.7500 0.3313 0.018 Uiso 1 2 calc RS T P . .
C14 C -0.2241(3) 0.7500 0.52693(16) 0.0152(7) Uani 1 2 d S TU P . .
H14A H -0.2589 0.7227 0.5645 0.023 Uiso 0.5 1 calc GR . . B -1
H14B H -0.2476 0.6501 0.4993 0.023 Uiso 0.5 1 calc GR . . B -1
H14C H -0.2500 0.8773 0.5133 0.023 Uiso 0.5 1 calc GR . . B -1
S1 S 0.55515(8) 0.7500 0.42075(4) 0.0245(2) Uani 1 2 d S TU P . .
O2 O 0.6658(3) 0.7500 0.38688(14) 0.0400(9) Uani 1 2 d S TU P . .
C15 C 0.4702(3) 0.5564(5) 0.39221(13) 0.0283(6) Uani 1 1 d . U . . .
H15A H 0.4706 0.5630 0.3501 0.042 Uiso 1 1 calc GR . . . .
H15B H 0.3907 0.5679 0.4063 0.042 Uiso 1 1 calc GR . . . .
H15C H 0.5026 0.4320 0.4046 0.042 Uiso 1 1 calc GR . . . .

loop_
_atom_site_aniso_label
_atom_site_aniso_U_11
_atom_site_aniso_U_22
_atom_site_aniso_U_33
_atom_site_aniso_U_23
_atom_site_aniso_U_13
_atom_site_aniso_U_12
Pt1 0.00776(6) 0.01069(6) 0.01139(6) 0.000 0.00034(5) 0.000
CL1 0.0087(3) 0.0259(4) 0.0172(4) 0.000 -0.0008(3) 0.000
O1 0.0083(11) 0.0242(14) 0.0128(11) 0.000 0.0013(9) 0.000
N1 0.0109(13) 0.0065(12) 0.0134(12) 0.000 0.0005(10) 0.000
N2 0.0081(12) 0.0167(14) 0.0111(12) 0.000 0.0032(10) 0.000
N3 0.0108(12) 0.0046(12) 0.0127(11) 0.000 0.0021(9) 0.000
C1 0.0099(14) 0.0107(15) 0.0145(14) 0.000 -0.0011(11) 0.000
C2 0.0137(15) 0.0203(18) 0.0165(15) 0.000 0.0030(12) 0.000
C3 0.0218(18) 0.0205(18) 0.0125(15) 0.000 0.0031(13) 0.000
C4 0.0186(16) 0.0165(17) 0.0124(14) 0.000 -0.0020(12) 0.000
C5 0.0130(15) 0.0130(16) 0.0160(14) 0.000 -0.0024(12) 0.000
C6 0.0216(18) 0.027(2) 0.0163(17) 0.000 -0.0027(14) 0.000
C7 0.0079(14) 0.0111(15) 0.0128(14) 0.000 0.0004(11) 0.000
C8 0.0120(14) 0.0077(14) 0.0137(14) 0.000 0.0004(11) 0.000
C9 0.0105(15) 0.0143(16) 0.0150(14) 0.000 -0.0009(11) 0.000
C10 0.0135(16) 0.0181(17) 0.0157(15) 0.000 0.0038(12) 0.000
C11 0.0196(17) 0.0199(18) 0.0139(15) 0.000 0.0026(13) 0.000
C12 0.0180(17) 0.0201(18) 0.0154(16) 0.000 -0.0011(13) 0.000
C13 0.0118(16) 0.0178(17) 0.0161(15) 0.000 0.0001(12) 0.000
C14 0.0104(15) 0.0195(18) 0.0156(16) 0.000 0.0015(12) 0.000
S1 0.0110(4) 0.0466(6) 0.0158(4) 0.000 -0.0011(3) 0.000
O2 0.0120(13) 0.080(3) 0.0280(16) 0.000 0.0040(12) 0.000
C15 0.0252(14) 0.0295(16) 0.0301(15) 0.0027(13) -0.0035(12) 0.0042(12)

loop_
_atom_type_symbol
_atom_type_description
_atom_type_scat_dispersion_real
_atom_type_scat_dispersion_imag
_atom_type_scat_source
C C 0.0033 0.0016 'International Tables Vol C Tables 4.2.6.8 and 6.1.1.4'
H H 0.0000 0.0000 'International Tables Vol C Tables 4.2.6.8 and 6.1.1.4'
Cl Cl 0.1484 0.1585 'International Tables Vol C Tables 4.2.6.8 and 6.1.1.4'
F F 0.0171 0.0103 'International Tables Vol C Tables 4.2.6.8 and 6.1.1.4'
N N 0.0061 0.0033 'International Tables Vol C Tables 4.2.6.8 and 6.1.1.4'
O O 0.0106 0.0060 'International Tables Vol C Tables 4.2.6.8 and 6.1.1.4'
Pt Pt -1.7033 8.3905 'International Tables Vol C Tables 4.2.6.8 and 6.1.1.4'
S S 0.1246 0.1234 'International Tables Vol C Tables 4.2.6.8 and 6.1.1.4'

loop_
_geom_angle_atom_site_label_1
_geom_angle_atom_site_label_2
_geom_angle_atom_site_label_3
_geom_angle
_geom_angle_site_symmetry_1
_geom_angle_site_symmetry_3
O1 Pt1 CL1 86.42(7) . .
N1 Pt1 CL1 96.62(8) . .
N1 Pt1 O1 176.96(11) . .
N3 Pt1 CL1 177.84(8) . .
N3 Pt1 O1 95.74(11) . .
N3 Pt1 N1 81.22(11) . .
C9 O1 Pt1 122.4(2) . .
C1 N1 Pt1 114.1(2) . .
C5 N1 Pt1 126.1(2) . .
C5 N1 C1 119.7(3) . .
N3 N2 C14 119.3(3) . .
C1 N2 N3 115.7(3) . .
C1 N2 C14 125.1(3) . .
N2 N3 Pt1 113.2(2) . .
C7 N3 Pt1 125.5(2) . .
C7 N3 N2 121.3(3) . .
N1 C1 N2 115.7(3) . .
N1 C1 C2 120.4(3) . .
N2 C1 C2 123.8(3) . .
C1 C2 H2 120.3 . .
C3 C2 C1 119.4(3) . .
C3 C2 H2 120.3 . .
C2 C3 H3 120.3 . .
C2 C3 C4 119.4(3) . .
C4 C3 H3 120.3 . .
C3 C4 C6 121.9(3) . .
C5 C4 C3 119.6(3) . .
C5 C4 C6 118.5(3) . .
N1 C5 C4 121.4(3) . .
N1 C5 H5 119.3 . .
C4 C5 H5 119.3 . .
F1A C6 F2A 113.7(6) . .
F1A C6 C4 111.4(4) . .
F1B C6 C4 112.6(4) . .
F2A C6 C4 110.5(3) . .
F2B C6 F1B 114.8(4) . .
F2B C6 C4 114.4(2) . .
N3 C7 H7 118.0 . .
N3 C7 C8 124.1(3) . .
C8 C7 H7 118.0 . .
C9 C8 C7 126.2(3) . .
C13 C8 C7 115.0(3) . .
C13 C8 C9 118.8(3) . .
O1 C9 C8 126.1(3) . .
O1 C9 C10 115.9(3) . .
C10 C9 C8 118.0(3) . .
C9 C10 H10 118.9 . .
C11 C10 C9 122.1(3) . .
C11 C10 H10 118.9 . .
C10 C11 H11 120.1 . .
C10 C11 C12 119.7(3) . .
C12 C11 H11 120.1 . .
C11 C12 H12 120.2 . .
C13 C12 C11 119.7(3) . .
C13 C12 H12 120.2 . .
C8 C13 H13 119.2 . .
C12 C13 C8 121.6(3) . .
C12 C13 H13 119.2 . .
N2 C14 H14A 109.5 . .
N2 C14 H14B 109.5 . .
N2 C14 H14C 109.5 . .
H14A C14 H14B 109.5 . .
H14A C14 H14C 109.5 . .
H14B C14 H14C 109.5 . .
O2 S1 C15 105.99(13) . 8_575
O2 S1 C15 105.99(13) . .
C15 S1 C15 96.7(2) 8_575 .
S1 C15 H15A 109.5 . .
S1 C15 H15B 109.5 . .
S1 C15 H15C 109.5 . .
H15A C15 H15B 109.5 . .
H15A C15 H15C 109.5 . .
H15B C15 H15C 109.5 . .

loop_
_geom_bond_atom_site_label_1
_geom_bond_atom_site_label_2
_geom_bond_distance
_geom_bond_site_symmetry_2
Pt1 CL1 2.3072(9) .
Pt1 O1 1.980(2) .
Pt1 N1 1.979(3) .
Pt1 N3 1.959(3) .
F1A C6 1.353(4) .
F1B C6 1.349(4) .
F2A C6 1.363(3) .
F2B C6 1.321(3) .
O1 C9 1.321(4) .
N1 C1 1.360(4) .
N1 C5 1.350(4) .
N2 N3 1.400(4) .
N2 C1 1.365(4) .
N2 C14 1.458(4) .
N3 C7 1.295(4) .
C1 C2 1.403(5) .
C2 H2 0.9500 .
C2 C3 1.371(5) .
C3 H3 0.9500 .
C3 C4 1.389(5) .
C4 C5 1.376(5) .
C4 C6 1.501(5) .
C5 H5 0.9500 .
C7 H7 0.9500 .
C7 C8 1.437(5) .
C8 C9 1.421(5) .
C8 C13 1.417(5) .
C9 C10 1.413(5) .
C10 H10 0.9500 .
C10 C11 1.379(5) .
C11 H11 0.9500 .
C11 C12 1.402(5) .
C12 H12 0.9500 .
C12 C13 1.378(5) .
C13 H13 0.9500 .
C14 H14A 0.9800 .
C14 H14B 0.9800 .
C14 H14C 0.9800 .
S1 O2 1.504(3) .
S1 C15 1.786(3) 8_575
S1 C15 1.786(3) .
C15 H15A 0.9800 .
C15 H15B 0.9800 .
C15 H15C 0.9800 .
